data_7717458
loop_
_publ_author_name
'Kunert, Romain'
'Martelino, Diego'
'Mahato, Samyadeb'
'Hein, Nicholas'
'Pulfer, Jason'
'Philouze, Christian'
'Jarjayes, Olivier'
'Thomas, Fabrice'
'Storr, Tim'

_publ_section_title
;
 Investigating the formation of metal nitride complexes employing a
 tetradentate bis-carbene bis-phenolate ligand
;
_journal_name_full 'Dalton Transactions'
_journal_paper_doi 10.1039/D4DT01765J
_journal_year 2024
_chemical_formula_moiety 'Cl, C35 H48 N5 O2, H2 O, 0.748(C1 H2 Cl2), 1.25(C2 H3 N)'
_chemical_formula_sum 'C38.25 H55.24 Cl2.5 N6.25 O3'
_chemical_formula_weight 739.08
_space_group_crystal_system triclinic
_space_group_IT_number 2
_space_group_name_Hall '-P 1'
_space_group_name_H-M_alt 'P -1'
_atom_sites_solution_hydrogens mixed
_audit_creation_date 2024-05-02
_audit_creation_method
;
Olex2 1.5
(compiled 2023.02.24 svn.rf166f9f3 for OlexSys, GUI svn.r6725)
;
_audit_update_record
;
2024-05-30 deposited with the CCDC.	2024-11-04 downloaded from the CCDC.
;
_cell_angle_alpha 96.27(3)
_cell_angle_beta 96.47(3)
_cell_angle_gamma 106.01(3)
_cell_formula_units_Z 2
_cell_length_a 8.1811(16)
_cell_length_b 13.290(3)
_cell_length_c 20.518(4)
_cell_measurement_reflns_used 33145
_cell_measurement_temperature 210
_cell_measurement_theta_max 25.000
_cell_measurement_theta_min 2.392
_cell_volume 2107.6(9)
_computing_cell_refinement EvalCCD
_computing_data_collection Collect
_computing_data_reduction EvalCCD
_computing_molecular_graphics 'Olex2 1.5 (Dolomanov et al., 2009)'
_computing_publication_material 'Olex2 1.5 (Dolomanov et al., 2009)'
_computing_structure_refinement 'SHELXL 2019/3 (Sheldrick, 2015)'
_computing_structure_solution 'ShelXT-2016 (Sheldrick, 2008)'
_diffrn_ambient_temperature 210.00
_diffrn_detector_type 'APEX II'
_diffrn_measured_fraction_theta_full 0.989
_diffrn_measured_fraction_theta_max 0.989
_diffrn_measurement_device '\k-geometry 4 circles diffractometer'
_diffrn_measurement_device_type 'Bruker-AXS-enraf-nonius KappaAPEXII'
_diffrn_measurement_method '\f and \w scans'
_diffrn_radiation_type MoK\a
_diffrn_radiation_wavelength 0.71073
_diffrn_reflns_av_R_equivalents 0.0719
_diffrn_reflns_av_unetI/netI 0.0497
_diffrn_reflns_Laue_measured_fraction_full 0.989
_diffrn_reflns_Laue_measured_fraction_max 0.989
_diffrn_reflns_limit_h_max 9
_diffrn_reflns_limit_h_min -9
_diffrn_reflns_limit_k_max 15
_diffrn_reflns_limit_k_min -15
_diffrn_reflns_limit_l_max 24
_diffrn_reflns_limit_l_min -24
_diffrn_reflns_number 33145
_diffrn_reflns_point_group_measured_fraction_full 0.989
_diffrn_reflns_point_group_measured_fraction_max 0.989
_diffrn_reflns_theta_full 24.997
_diffrn_reflns_theta_max 24.997
_diffrn_reflns_theta_min 2.392
_exptl_absorpt_coefficient_mu 0.226
_exptl_absorpt_correction_T_max 1
_exptl_absorpt_correction_T_min 0.513887
_exptl_absorpt_correction_type multi-scan
_exptl_absorpt_process_details
;
SADABS-2004/1 (Bruker,2004) was used for absorption correction.
R(int) was 0.1274 before and 0.0773 after correction.
The Ratio of minimum to maximum transmission is 0.5139.
The \l/2 correction factor is 0.0015.
;
_exptl_crystal_colour yellow
_exptl_crystal_colour_primary yellow
_exptl_crystal_density_diffrn 1.165
_exptl_crystal_description prism
_exptl_crystal_F_000 790
_exptl_crystal_size_max 0.22
_exptl_crystal_size_mid 0.21
_exptl_crystal_size_min 0.11
_refine_diff_density_max 0.470
_refine_diff_density_min -0.355
_refine_diff_density_rms 0.055
_refine_ls_extinction_method none
_refine_ls_goodness_of_fit_ref 1.089
_refine_ls_hydrogen_treatment constr
_refine_ls_matrix_type full
_refine_ls_number_parameters 588
_refine_ls_number_reflns 7349
_refine_ls_number_restraints 244
_refine_ls_restrained_S_all 1.113
_refine_ls_R_factor_all 0.0902
_refine_ls_R_factor_gt 0.0642
_refine_ls_shift/su_max 0.001
_refine_ls_shift/su_mean 0.000
_refine_ls_structure_factor_coef Fsqd
_refine_ls_weighting_details 'w=1/[\s^2^(Fo^2^)+(0.0814P)^2^+1.4610P] where P=(Fo^2^+2Fc^2^)/3'
_refine_ls_weighting_scheme calc
_refine_ls_wR_factor_gt 0.1592
_refine_ls_wR_factor_ref 0.1818
_reflns_Friedel_coverage 0.000
_reflns_number_gt 5498
_reflns_number_total 7349
_reflns_threshold_expression 'I > 2\s(I)'
_cod_data_source_file d4dt01765j3.cif
_cod_data_source_block sad
_cod_original_cell_volume 2107.6(8)
_cod_original_formula_sum 'C38.25 H55.24 Cl2.50 N6.25 O3'
_cod_database_code 7717458
_shelx_shelxl_version_number 2019/3
_shelx_space_group_comment
;
The symmetry employed for this shelxl refinement is uniquely defined
by the following loop, which should always be used as a source of
symmetry information in preference to the above space-group names.
They are only intended as comments.
;
_olex2_refinement_description
;
1. Fixed Uiso
 At 1.2 times of:
  All C(H) groups, All C(H,H) groups
 At 1.5 times of:
  All C(H,H,H) groups, All O(H) groups, All O(H,H) groups
2. Restrained distances
 C38B-Cl2B
 1.7 with sigma of 0.02
 C38B-Cl3B
 1.7 with sigma of 0.02
 Cl3A-C38A
 1.7 with sigma of 0.02
 C38A-Cl2A
 1.7 with sigma of 0.02
 C37A-C36A
 1.5 with sigma of 0.02
 C36B-C37B
 1.5 with sigma of 0.02
 N6A-C36A
 1.1 with sigma of 0.02
 N6B-C36B
 1.1 with sigma of 0.02
 N6A-C37A
 2.7 with sigma of 0.02
 C37B-N6B
 2.7 with sigma of 0.02
 C38C-N7C
 1.2 with sigma of 0.02
 C39C-C38C
 1.5 with sigma of 0.02
 C39C-N7C
 2.7 with sigma of 0.02
3. Rigid bond restraints
 Cl3B, Cl2B, C38B
 with sigma for 1-2 distances of 0.01 and sigma for 1-3 distances of 0.01
 Cl3B, Cl3A, C38B, C38A, Cl2B, Cl2A
 with sigma for 1-2 distances of 0.01 and sigma for 1-3 distances of 0.01
 C32, C33B, C35B, C34B, C34, C33, C35
 with sigma for 1-2 distances of 0.01 and sigma for 1-3 distances of 0.01
 C36A, C37A, N6A, C36B, C37B, N6B
 with sigma for 1-2 distances of 0.01 and sigma for 1-3 distances of 0.01
 C39C, C38C, N7C
 with sigma for 1-2 distances of 0.01 and sigma for 1-3 distances of 0.01
4. Uiso/Uaniso restraints and constraints
Cl3B \\sim Cl2B \\sim C38B: within 1.7A with sigma of 0.04 and sigma for
terminal atoms of 0.08 within 1.7A
Cl3B \\sim Cl3A \\sim C38B \\sim C38A \\sim Cl2B \\sim Cl2A: within 1.7A with
sigma of 0.04 and sigma for terminal atoms of 0.08 within 1.7A
C32 \\sim C33B \\sim C35B \\sim C34B \\sim C34 \\sim C33 \\sim C35: within 1.7A
with sigma of 0.04 and sigma for terminal atoms of 0.08 within 1.7A
C36B \\sim C37A \\sim C36A \\sim N6A \\sim C37B \\sim N6B: within 1.7A with
sigma of 0.04 and sigma for terminal atoms of 0.08 within 1.7A
C39C \\sim C38C \\sim N7C: within 1.7A with sigma of 0.04 and sigma for
terminal atoms of 0.08 within 1.7A
Uanis(C37A) \\sim Ueq, Uanis(C37B) \\sim Ueq, Uanis(C36A) \\sim Ueq,
Uanis(C36B) \\sim Ueq, Uanis(N6B) \\sim Ueq, Uanis(N6A) \\sim Ueq: with sigma
of 0.01 and sigma for terminal atoms of 0.02
5. Others
 Sof(C34)=Sof(H34D)=Sof(H34E)=Sof(H34F)=Sof(C33)=Sof(H33D)=Sof(H33E)=Sof(H33F)=
 Sof(C35)=Sof(H35D)=Sof(H35E)=Sof(H35F)=1-FVAR(1)
 Sof(C33B)=Sof(H33A)=Sof(H33B)=Sof(H33C)=Sof(C35B)=Sof(H35A)=Sof(H35B)=
 Sof(H35C)=Sof(C34B)=Sof(H34A)=Sof(H34B)=Sof(H34C)=FVAR(1)
 Sof(Cl3B)=Sof(Cl2B)=Sof(C38B)=Sof(H38A)=Sof(H38B)=FVAR(2)
 Sof(C36B)=Sof(C37B)=Sof(H37D)=Sof(H37E)=Sof(H37F)=Sof(N6B)=1-FVAR(3)
 Sof(C37A)=Sof(H37A)=Sof(H37B)=Sof(H37C)=Sof(C36A)=Sof(N6A)=FVAR(3)
 Sof(Cl3A)=Sof(Cl2A)=Sof(C38A)=Sof(H38C)=Sof(H38D)=FVAR(4)
 Fixed Sof: C38C(0.25) N7C(0.25) C39C(0.25) H39A(0.25) H39B(0.25) H39C(0.25)
6.a Free rotating group:
 O1(H1), O2(H2), O3(H3A,H3B)
6.b Secondary CH2 refined with riding coordinates:
 C10(H10A,H10B), C38B(H38A,H38B), C38A(H38C,H38D)
6.c Aromatic/amide H refined with riding coordinates:
 C2(H2A), C8(H8), C4(H4), C12(H12), C14(H14), C18(H18), C19(H19), C9(H9)
6.d Idealised Me refined with riding coordinates:
 C37A(H37A,H37B,H37C), C37B(H37D,H37E,H37F)
6.e Idealised Me refined as rotating group:
 C26(H26A,H26B,H26C), C22(H22A,H22B,H22C), C23(H23A,H23B,H23C), C25(H25A,H25B,
 H25C), C31(H31A,H31B,H31C), C27(H27A,H27B,H27C), C21(H21A,H21B,H21C), C30(H30A,
 H30B,H30C), C29(H29A,H29B,H29C), C33B(H33A,H33B,H33C), C35B(H35A,H35B,H35C),
 C34B(H34A,H34B,H34C), C34(H34D,H34E,H34F), C33(H33D,H33E,H33F), C35(H35D,H35E,
 H35F), C39C(H39A,H39B,H39C)
;
_olex2_submission_special_instructions 'No special instructions were received'

loop_
_space_group_symop_operation_xyz
'x, y, z'
'-x, -y, -z'

loop_
_atom_site_label
_atom_site_type_symbol
_atom_site_fract_x
_atom_site_fract_y
_atom_site_fract_z
_atom_site_U_iso_or_equiv
_atom_site_adp_type
_atom_site_occupancy
_atom_site_site_symmetry_order
_atom_site_calc_flag
_atom_site_refinement_flags_posn
_atom_site_refinement_flags_adp
_atom_site_refinement_flags_occupancy
_atom_site_disorder_assembly
_atom_site_disorder_group
Cl1 Cl 0.67312(11) 0.60903(7) 0.44118(4) 0.0553(2) Uani 1 1 d . . . . .
O1 O 0.7294(3) 0.76748(17) 0.34388(10) 0.0478(5) Uani 1 1 d G . . . .
H1 H 0.726860 0.717720 0.365324 0.072 Uiso 1 1 d G U . . .
O2 O 0.4341(3) 0.19459(17) 0.35431(10) 0.0505(5) Uani 1 1 d G . . . .
H2 H 0.480080 0.250601 0.379978 0.076 Uiso 1 1 d G U . . .
O3 O 0.5526(3) 0.36527(17) 0.44635(11) 0.0548(6) Uani 1 1 d G . . . .
H3A H 0.476620 0.362796 0.471659 0.082 Uiso 1 1 d G U . . .
H3B H 0.584300 0.426747 0.435356 0.082 Uiso 1 1 d G U . . .
N2 N 0.9764(3) 0.66076(17) 0.33077(10) 0.0326(5) Uani 1 1 d . . . . .
N5 N 0.7742(3) 0.29261(17) 0.33857(10) 0.0351(5) Uani 1 1 d . . . . .
N1 N 0.8639(3) 0.47153(17) 0.31642(10) 0.0350(5) Uani 1 1 d . . . . .
N3 N 1.0893(3) 0.58039(18) 0.40222(11) 0.0367(5) Uani 1 1 d . . . . .
N4 N 0.9909(3) 0.40090(18) 0.40627(10) 0.0378(5) Uani 1 1 d . . . . .
C7 C 0.9701(3) 0.5643(2) 0.34686(12) 0.0333(6) Uani 1 1 d . . . . .
C1 C 0.8823(3) 0.6834(2) 0.27291(12) 0.0315(5) Uani 1 1 d . . . . .
C2 C 0.9211(3) 0.6553(2) 0.21096(12) 0.0325(6) Uani 1 1 d . . . . .
H2A H 1.000044 0.616205 0.206574 0.039 Uiso 1 1 calc R U . . .
C6 C 0.7639(3) 0.7396(2) 0.28218(12) 0.0329(6) Uani 1 1 d . . . . .
C3 C 0.8443(3) 0.6844(2) 0.15530(13) 0.0343(6) Uani 1 1 d . . . . .
C8 C 1.0993(3) 0.7377(2) 0.37686(13) 0.0401(6) Uani 1 1 d . . . . .
H8 H 1.127574 0.811319 0.377078 0.048 Uiso 1 1 calc R U . . .
C17 C 0.8765(3) 0.3938(2) 0.35087(12) 0.0331(6) Uani 1 1 d . . . . .
C4 C 0.7273(3) 0.7425(2) 0.16539(13) 0.0360(6) Uani 1 1 d . . . . .
H4 H 0.675672 0.763756 0.128131 0.043 Uiso 1 1 calc R U . . .
C11 C 0.6444(3) 0.2469(2) 0.28197(12) 0.0326(6) Uani 1 1 d . . . . .
C5 C 0.6828(3) 0.7705(2) 0.22642(13) 0.0348(6) Uani 1 1 d . . . . .
C16 C 0.4767(3) 0.1959(2) 0.29216(13) 0.0354(6) Uani 1 1 d . . . . .
C12 C 0.6892(3) 0.2506(2) 0.21919(13) 0.0348(6) Uani 1 1 d . . . . .
H12 H 0.802082 0.286892 0.214065 0.042 Uiso 1 1 calc R U . . .
C14 C 0.4046(3) 0.1471(2) 0.17463(14) 0.0402(6) Uani 1 1 d . . . . .
H14 H 0.323127 0.111118 0.137502 0.048 Uiso 1 1 calc R U . . .
C15 C 0.3535(3) 0.1430(2) 0.23679(14) 0.0382(6) Uani 1 1 d . . . . .
C20 C 0.8828(4) 0.6581(2) 0.08504(13) 0.0432(7) Uani 1 1 d . . . . .
C18 C 0.8270(4) 0.2362(2) 0.38707(13) 0.0409(6) Uani 1 1 d . . . . .
H18 H 0.777308 0.164394 0.389955 0.049 Uiso 1 1 calc R U . . .
C24 C 0.5474(3) 0.8301(2) 0.23379(15) 0.0428(7) Uani 1 1 d . . . . .
C19 C 0.9603(4) 0.3030(2) 0.42828(14) 0.0425(7) Uani 1 1 d . . . . .
H19 H 1.021910 0.286799 0.465214 0.051 Uiso 1 1 calc R U . . .
C13 C 0.5692(3) 0.2012(2) 0.16362(13) 0.0372(6) Uani 1 1 d . . . . .
C9 C 1.1694(3) 0.6879(2) 0.42068(14) 0.0419(7) Uani 1 1 d . . . . .
H9 H 1.256248 0.719773 0.456952 0.050 Uiso 1 1 calc R U . . .
C28 C 0.1665(3) 0.0862(2) 0.24488(17) 0.0485(7) Uani 1 1 d . . . . .
C32 C 0.6161(4) 0.2039(2) 0.09338(14) 0.0483(7) Uani 1 1 d . U . . .
C10 C 1.1334(4) 0.4949(2) 0.43098(15) 0.0444(7) Uani 1 1 d . . . . .
H10A H 1.148524 0.509194 0.479495 0.053 Uiso 1 1 calc R U . . .
H10B H 1.240307 0.485984 0.417453 0.053 Uiso 1 1 calc R U . . .
C26 C 0.6238(4) 0.9348(2) 0.28116(19) 0.0557(8) Uani 1 1 d . . . . .
H26A H 0.666882 0.920537 0.324131 0.084 Uiso 1 1 calc R U . . .
H26B H 0.535355 0.969792 0.285993 0.084 Uiso 1 1 calc R U . . .
H26C H 0.717291 0.980162 0.263273 0.084 Uiso 1 1 calc R U . . .
C22 C 1.0202(4) 0.5999(3) 0.08497(15) 0.0539(8) Uani 1 1 d . . . . .
H22A H 1.123062 0.641921 0.114577 0.081 Uiso 1 1 calc R U . . .
H22B H 1.047241 0.588931 0.040405 0.081 Uiso 1 1 calc R U . . .
H22C H 0.977245 0.532023 0.099877 0.081 Uiso 1 1 calc R U . . .
C23 C 0.9485(5) 0.7603(3) 0.05550(16) 0.0606(9) Uani 1 1 d . . . . .
H23A H 0.866235 0.800568 0.057310 0.091 Uiso 1 1 calc R U . . .
H23B H 0.962749 0.742836 0.009742 0.091 Uiso 1 1 calc R U . . .
H23C H 1.058278 0.802193 0.080768 0.091 Uiso 1 1 calc R U . . .
C25 C 0.4794(4) 0.8564(3) 0.16651(18) 0.0623(9) Uani 1 1 d . . . . .
H25A H 0.574521 0.898779 0.147903 0.093 Uiso 1 1 calc R U . . .
H25B H 0.397195 0.895756 0.172888 0.093 Uiso 1 1 calc R U . . .
H25C H 0.423573 0.791294 0.136403 0.093 Uiso 1 1 calc R U . . .
C31 C 0.1604(4) 0.0019(3) 0.2899(2) 0.0640(10) Uani 1 1 d . . . . .
H31A H 0.205030 -0.052436 0.269700 0.096 Uiso 1 1 calc R U . . .
H31B H 0.042386 -0.029594 0.296233 0.096 Uiso 1 1 calc R U . . .
H31C H 0.229794 0.033941 0.332499 0.096 Uiso 1 1 calc R U . . .
C27 C 0.3943(4) 0.7581(3) 0.25932(19) 0.0554(8) Uani 1 1 d . . . . .
H27A H 0.351791 0.691140 0.229957 0.083 Uiso 1 1 calc R U . . .
H27B H 0.303559 0.791963 0.260559 0.083 Uiso 1 1 calc R U . . .
H27C H 0.430938 0.745667 0.303599 0.083 Uiso 1 1 calc R U . . .
C21 C 0.7170(5) 0.5876(3) 0.04110(16) 0.0650(9) Uani 1 1 d . . . . .
H21A H 0.674595 0.523016 0.059723 0.097 Uiso 1 1 calc R U . . .
H21B H 0.741307 0.570272 -0.003254 0.097 Uiso 1 1 calc R U . . .
H21C H 0.630703 0.625131 0.039121 0.097 Uiso 1 1 calc R U . . .
C30 C 0.0846(4) 0.1690(3) 0.2725(2) 0.0685(10) Uani 1 1 d . . . . .
H30A H 0.148267 0.204351 0.315434 0.103 Uiso 1 1 calc R U . . .
H30B H -0.033669 0.134526 0.277153 0.103 Uiso 1 1 calc R U . . .
H30C H 0.087076 0.220550 0.242302 0.103 Uiso 1 1 calc R U . . .
C29 C 0.0591(4) 0.0302(3) 0.1777(2) 0.0773(12) Uani 1 1 d . . . . .
H29A H 0.056542 0.081919 0.148043 0.116 Uiso 1 1 calc R U . . .
H29B H -0.057287 -0.005156 0.184287 0.116 Uiso 1 1 calc R U . . .
H29C H 0.110237 -0.021615 0.158523 0.116 Uiso 1 1 calc R U . . .
C33B C 0.738(2) 0.1392(14) 0.0843(7) 0.072(4) Uani 0.48(2) 1 d . U P A 1
H33A H 0.848226 0.175375 0.111249 0.108 Uiso 0.48(2) 1 calc R U P A 1
H33B H 0.752730 0.129893 0.038035 0.108 Uiso 0.48(2) 1 calc R U P A 1
H33C H 0.691626 0.070599 0.097846 0.108 Uiso 0.48(2) 1 calc R U P A 1
C35B C 0.4512(15) 0.1496(19) 0.0384(5) 0.100(5) Uani 0.48(2) 1 d . U P A 1
H35A H 0.404302 0.076017 0.043746 0.151 Uiso 0.48(2) 1 calc R U P A 1
H35B H 0.484368 0.153532 -0.005368 0.151 Uiso 0.48(2) 1 calc R U P A 1
H35C H 0.364982 0.186213 0.043533 0.151 Uiso 0.48(2) 1 calc R U P A 1
C34B C 0.685(3) 0.3150(8) 0.0814(6) 0.084(4) Uani 0.48(2) 1 d . U P A 1
H34A H 0.597697 0.351181 0.085175 0.125 Uiso 0.48(2) 1 calc R U P A 1
H34B H 0.716688 0.315361 0.037281 0.125 Uiso 0.48(2) 1 calc R U P A 1
H34C H 0.785487 0.350887 0.114001 0.125 Uiso 0.48(2) 1 calc R U P A 1
C34 C 0.791(2) 0.2943(11) 0.0954(5) 0.084(4) Uani 0.52(2) 1 d . U P A 2
H34D H 0.782314 0.360333 0.118041 0.126 Uiso 0.52(2) 1 calc R U P A 2
H34E H 0.812136 0.302892 0.050531 0.126 Uiso 0.52(2) 1 calc R U P A 2
H34F H 0.884619 0.275071 0.119012 0.126 Uiso 0.52(2) 1 calc R U P A 2
C33 C 0.646(2) 0.0999(10) 0.0684(6) 0.077(3) Uani 0.52(2) 1 d . U P A 2
H33D H 0.737918 0.088444 0.098026 0.116 Uiso 0.52(2) 1 calc R U P A 2
H33E H 0.677505 0.102101 0.024255 0.116 Uiso 0.52(2) 1 calc R U P A 2
H33F H 0.541409 0.042649 0.066767 0.116 Uiso 0.52(2) 1 calc R U P A 2
C35 C 0.483(2) 0.2295(18) 0.0486(6) 0.103(5) Uani 0.52(2) 1 d . U P A 2
H35D H 0.375053 0.173891 0.044370 0.155 Uiso 0.52(2) 1 calc R U P A 2
H35E H 0.518625 0.235083 0.005356 0.155 Uiso 0.52(2) 1 calc R U P A 2
H35F H 0.467764 0.296225 0.066903 0.155 Uiso 0.52(2) 1 calc R U P A 2
Cl3B Cl 0.2230(6) 0.4596(2) 0.2669(2) 0.0737(15) Uani 0.397(7) 1 d D U P B 1
Cl2B Cl 0.4314(10) 0.4774(4) 0.1636(4) 0.129(3) Uani 0.397(7) 1 d D U P B 1
C38B C 0.412(2) 0.452(3) 0.2415(10) 0.086(5) Uani 0.397(7) 1 d D U P B 1
H38A H 0.508023 0.502908 0.271932 0.103 Uiso 0.397(7) 1 calc R U P B 1
H38B H 0.423120 0.381314 0.244765 0.103 Uiso 0.397(7) 1 calc R U P B 1
Cl3A Cl 0.3662(17) 0.4700(5) 0.2920(3) 0.160(4) Uani 0.352(7) 1 d D U P C 2
Cl2A Cl 0.3077(13) 0.4370(7) 0.1511(3) 0.151(3) Uani 0.352(7) 1 d D U P C 2
C38A C 0.452(2) 0.462(2) 0.2212(7) 0.065(4) Uani 0.352(7) 1 d D U P C 2
H38C H 0.509036 0.405928 0.220808 0.079 Uiso 0.352(7) 1 calc R U P C 2
H38D H 0.540980 0.528909 0.220946 0.079 Uiso 0.352(7) 1 calc R U P C 2
C37A C 0.652(2) 0.8751(7) 0.4933(6) 0.126(5) Uani 0.616(13) 1 d D U P D 1
H37A H 0.625785 0.840534 0.447646 0.189 Uiso 0.616(13) 1 calc R U P D 1
H37B H 0.553554 0.849265 0.515837 0.189 Uiso 0.616(13) 1 calc R U P D 1
H37C H 0.750990 0.859533 0.515475 0.189 Uiso 0.616(13) 1 calc R U P D 1
C36A C 0.687(2) 0.9865(7) 0.4947(4) 0.121(4) Uani 0.616(13) 1 d D U P D 1
N6A N 0.745(2) 1.0726(6) 0.4951(4) 0.170(6) Uani 0.616(13) 1 d D U P D 1
C36B C 0.838(3) 0.9954(12) 0.4992(7) 0.107(5) Uani 0.384(13) 1 d D U P D 2
C37B C 0.762(3) 0.8853(13) 0.5110(12) 0.132(7) Uani 0.384(13) 1 d D U P D 2
H37D H 0.721816 0.839189 0.468817 0.197 Uiso 0.384(13) 1 calc R U P D 2
H37E H 0.665952 0.882215 0.535265 0.197 Uiso 0.384(13) 1 calc R U P D 2
H37F H 0.848404 0.862294 0.536627 0.197 Uiso 0.384(13) 1 calc R U P D 2
N6B N 0.914(4) 1.0655(18) 0.4777(14) 0.237(11) Uani 0.384(13) 1 d D U P D 2
C38C C 0.300(3) 0.4560(19) 0.234(2) 0.139(11) Uani 0.25 1 d D U P E 3
N7C N 0.154(2) 0.435(2) 0.206(3) 0.205(14) Uani 0.25 1 d D U P E 3
C39C C 0.485(3) 0.460(4) 0.241(3) 0.116(14) Uani 0.25 1 d D U P E 3
H39A H 0.512524 0.433373 0.199197 0.173 Uiso 0.25 1 calc R U P E 3
H39B H 0.508417 0.417436 0.274448 0.173 Uiso 0.25 1 calc R U P E 3
H39C H 0.555608 0.533010 0.254996 0.173 Uiso 0.25 1 calc R U P E 3

loop_
_atom_site_aniso_label
_atom_site_aniso_U_11
_atom_site_aniso_U_22
_atom_site_aniso_U_33
_atom_site_aniso_U_23
_atom_site_aniso_U_13
_atom_site_aniso_U_12
Cl1 0.0618(5) 0.0622(5) 0.0509(4) 0.0237(4) 0.0184(4) 0.0232(4)
O1 0.0604(13) 0.0543(13) 0.0425(11) 0.0156(9) 0.0201(10) 0.0310(11)
O2 0.0480(12) 0.0543(13) 0.0447(12) 0.0012(9) 0.0166(10) 0.0058(10)
O3 0.0585(14) 0.0533(13) 0.0523(13) 0.0013(10) 0.0179(10) 0.0145(11)
N2 0.0296(11) 0.0351(12) 0.0319(11) 0.0061(9) -0.0020(9) 0.0096(9)
N5 0.0344(11) 0.0393(13) 0.0338(11) 0.0105(9) 0.0023(9) 0.0134(10)
N1 0.0330(11) 0.0381(12) 0.0330(11) 0.0066(9) -0.0029(9) 0.0115(9)
N3 0.0316(11) 0.0426(13) 0.0350(12) 0.0068(10) -0.0039(9) 0.0123(9)
N4 0.0339(12) 0.0456(13) 0.0344(12) 0.0095(10) -0.0025(9) 0.0139(10)
C7 0.0282(13) 0.0432(16) 0.0295(13) 0.0058(11) 0.0013(10) 0.0130(11)
C1 0.0258(12) 0.0348(14) 0.0330(13) 0.0080(10) 0.0009(10) 0.0076(10)
C2 0.0254(12) 0.0335(14) 0.0385(14) 0.0058(11) 0.0036(10) 0.0089(10)
C6 0.0302(13) 0.0341(14) 0.0354(13) 0.0072(11) 0.0077(10) 0.0093(10)
C3 0.0275(13) 0.0365(14) 0.0363(14) 0.0071(11) 0.0024(10) 0.0054(10)
C8 0.0382(15) 0.0401(16) 0.0385(15) 0.0043(12) -0.0002(12) 0.0084(12)
C17 0.0287(13) 0.0421(15) 0.0306(13) 0.0061(11) 0.0019(10) 0.0146(11)
C4 0.0280(13) 0.0421(15) 0.0382(14) 0.0151(11) 0.0000(11) 0.0092(11)
C11 0.0307(13) 0.0321(14) 0.0364(14) 0.0055(11) 0.0016(11) 0.0128(10)
C5 0.0262(12) 0.0328(14) 0.0469(15) 0.0132(11) 0.0057(11) 0.0081(10)
C16 0.0347(14) 0.0349(14) 0.0402(14) 0.0062(11) 0.0100(11) 0.0141(11)
C12 0.0312(13) 0.0356(14) 0.0415(15) 0.0110(11) 0.0079(11) 0.0130(11)
C14 0.0388(15) 0.0381(15) 0.0420(15) 0.0007(12) -0.0034(12) 0.0145(12)
C15 0.0316(14) 0.0347(15) 0.0507(16) 0.0052(12) 0.0062(12) 0.0141(11)
C20 0.0448(16) 0.0486(17) 0.0329(14) 0.0037(12) 0.0041(12) 0.0099(13)
C18 0.0458(16) 0.0417(16) 0.0408(15) 0.0148(12) 0.0065(13) 0.0185(13)
C24 0.0303(14) 0.0435(16) 0.0611(18) 0.0188(14) 0.0110(13) 0.0155(12)
C19 0.0453(16) 0.0493(17) 0.0386(15) 0.0156(13) 0.0024(13) 0.0212(13)
C13 0.0422(15) 0.0357(15) 0.0377(14) 0.0083(11) 0.0049(12) 0.0170(12)
C9 0.0369(15) 0.0467(17) 0.0364(14) 0.0022(12) -0.0042(12) 0.0084(12)
C28 0.0313(15) 0.0411(16) 0.071(2) 0.0023(14) 0.0093(14) 0.0092(12)
C32 0.0589(18) 0.0532(18) 0.0352(15) 0.0099(13) 0.0079(13) 0.0185(14)
C10 0.0364(15) 0.0494(17) 0.0452(16) 0.0104(13) -0.0060(12) 0.0125(13)
C26 0.0432(17) 0.0454(18) 0.084(2) 0.0115(16) 0.0142(16) 0.0199(14)
C22 0.0607(19) 0.061(2) 0.0433(17) 0.0006(14) 0.0165(15) 0.0219(16)
C23 0.078(2) 0.063(2) 0.0458(18) 0.0186(16) 0.0239(17) 0.0198(18)
C25 0.0489(18) 0.075(2) 0.079(2) 0.0324(19) 0.0095(17) 0.0375(17)
C31 0.0398(17) 0.051(2) 0.102(3) 0.0191(18) 0.0226(18) 0.0062(14)
C27 0.0332(15) 0.0538(19) 0.087(2) 0.0221(17) 0.0202(15) 0.0173(13)
C21 0.062(2) 0.076(2) 0.0428(18) -0.0062(16) -0.0066(15) 0.0096(18)
C30 0.0367(17) 0.057(2) 0.116(3) 0.006(2) 0.0208(18) 0.0187(15)
C29 0.0354(18) 0.086(3) 0.091(3) -0.006(2) 0.0009(18) -0.0035(17)
C33B 0.104(9) 0.085(9) 0.051(7) 0.017(6) 0.040(6) 0.052(7)
C35B 0.080(6) 0.164(14) 0.035(4) -0.004(7) -0.001(4) 0.010(7)
C34B 0.139(13) 0.059(5) 0.058(5) 0.027(4) 0.036(7) 0.022(5)
C34 0.108(8) 0.080(6) 0.053(5) 0.011(4) 0.043(5) -0.004(6)
C33 0.118(10) 0.073(6) 0.043(5) -0.004(4) 0.022(6) 0.033(6)
C35 0.111(8) 0.176(15) 0.049(6) 0.046(8) 0.011(5) 0.075(10)
Cl3B 0.077(3) 0.0658(17) 0.092(3) 0.0230(15) 0.046(2) 0.0271(16)
Cl2B 0.170(5) 0.107(3) 0.137(5) 0.034(3) 0.106(5) 0.047(3)
C38B 0.045(10) 0.103(11) 0.125(11) 0.040(12) 0.034(9) 0.028(10)
Cl3A 0.288(13) 0.145(5) 0.071(3) 0.016(3) 0.046(5) 0.097(6)
Cl2A 0.184(8) 0.201(7) 0.073(3) 0.022(3) -0.028(4) 0.081(6)
C38A 0.030(9) 0.081(10) 0.100(9) 0.034(10) 0.001(6) 0.036(9)
C37A 0.208(13) 0.067(4) 0.097(7) 0.014(5) 0.053(8) 0.018(7)
C36A 0.196(9) 0.070(4) 0.075(5) 0.012(4) 0.025(5) 0.002(5)
N6A 0.320(14) 0.056(4) 0.108(6) 0.021(4) 0.004(7) 0.020(6)
C36B 0.148(10) 0.096(7) 0.081(7) 0.020(6) 0.029(7) 0.036(6)
C37B 0.193(16) 0.072(8) 0.129(13) 0.010(8) 0.023(12) 0.041(10)
N6B 0.285(19) 0.165(13) 0.227(17) 0.104(12) -0.006(14) -0.001(12)
C38C 0.075(13) 0.094(16) 0.27(4) 0.11(2) 0.028(19) 0.028(13)
N7C 0.077(11) 0.17(2) 0.37(5) 0.11(3) 0.01(2) 0.022(15)
C39C 0.077(14) 0.072(15) 0.19(3) 0.047(18) -0.05(2) 0.026(19)

loop_
_atom_type_symbol
_atom_type_description
_atom_type_scat_dispersion_real
_atom_type_scat_dispersion_imag
_atom_type_scat_source
C C 0.0033 0.0016 'International Tables Vol C Tables 4.2.6.8 and 6.1.1.4'
H H 0.0000 0.0000 'International Tables Vol C Tables 4.2.6.8 and 6.1.1.4'
Cl Cl 0.1484 0.1585 'International Tables Vol C Tables 4.2.6.8 and 6.1.1.4'
N N 0.0061 0.0033 'International Tables Vol C Tables 4.2.6.8 and 6.1.1.4'
O O 0.0106 0.0060 'International Tables Vol C Tables 4.2.6.8 and 6.1.1.4'

loop_
_geom_angle_atom_site_label_1
_geom_angle_atom_site_label_2
_geom_angle_atom_site_label_3
_geom_angle
_geom_angle_site_symmetry_1
_geom_angle_site_symmetry_3
_geom_angle_publ_flag
C6 O1 H1 108.6 . . ?
C16 O2 H2 114.3 . . ?
H3A O3 H3B 109.5 . . ?
C7 N2 C1 126.6(2) . . ?
C7 N2 C8 109.1(2) . . ?
C8 N2 C1 124.2(2) . . ?
C17 N5 C11 125.9(2) . . ?
C17 N5 C18 108.8(2) . . ?
C18 N5 C11 125.0(2) . . ?
C17 N1 C7 110.7(2) . . ?
C7 N3 C9 109.7(2) . . ?
C7 N3 C10 123.0(2) . . ?
C9 N3 C10 126.9(2) . . ?
C17 N4 C19 109.7(2) . . ?
C17 N4 C10 122.7(2) . . ?
C19 N4 C10 127.2(2) . . ?
N2 C7 N3 106.4(2) . . ?
N1 C7 N2 126.9(2) . . ?
N1 C7 N3 126.7(2) . . ?
C2 C1 N2 119.1(2) . . ?
C2 C1 C6 122.2(2) . . ?
C6 C1 N2 118.5(2) . . ?
C1 C2 H2A 119.8 . . ?
C1 C2 C3 120.4(2) . . ?
C3 C2 H2A 119.8 . . ?
O1 C6 C1 121.1(2) . . ?
O1 C6 C5 120.0(2) . . ?
C1 C6 C5 118.9(2) . . ?
C2 C3 C4 116.8(2) . . ?
C2 C3 C20 123.7(2) . . ?
C4 C3 C20 119.5(2) . . ?
N2 C8 H8 126.1 . . ?
C9 C8 N2 107.9(2) . . ?
C9 C8 H8 126.1 . . ?
N5 C17 N4 106.5(2) . . ?
N1 C17 N5 126.3(2) . . ?
N1 C17 N4 127.1(2) . . ?
C3 C4 H4 117.7 . . ?
C5 C4 C3 124.5(2) . . ?
C5 C4 H4 117.7 . . ?
C16 C11 N5 118.8(2) . . ?
C12 C11 N5 119.2(2) . . ?
C12 C11 C16 121.9(2) . . ?
C6 C5 C24 120.9(2) . . ?
C4 C5 C6 117.1(2) . . ?
C4 C5 C24 122.0(2) . . ?
O2 C16 C11 121.1(2) . . ?
O2 C16 C15 120.2(2) . . ?
C11 C16 C15 118.7(2) . . ?
C11 C12 H12 119.7 . . ?
C11 C12 C13 120.6(2) . . ?
C13 C12 H12 119.7 . . ?
C15 C14 H14 117.8 . . ?
C15 C14 C13 124.3(3) . . ?
C13 C14 H14 117.8 . . ?
C16 C15 C28 121.0(2) . . ?
C14 C15 C16 117.5(2) . . ?
C14 C15 C28 121.4(3) . . ?
C3 C20 C21 109.3(2) . . ?
C22 C20 C3 111.5(2) . . ?
C22 C20 C23 108.0(3) . . ?
C22 C20 C21 108.8(3) . . ?
C23 C20 C3 110.0(2) . . ?
C23 C20 C21 109.2(3) . . ?
N5 C18 H18 126.1 . . ?
C19 C18 N5 107.8(2) . . ?
C19 C18 H18 126.1 . . ?
C5 C24 C25 111.3(2) . . ?
C26 C24 C5 111.0(2) . . ?
C26 C24 C25 107.7(3) . . ?
C27 C24 C5 108.4(2) . . ?
C27 C24 C26 110.8(3) . . ?
C27 C24 C25 107.6(3) . . ?
N4 C19 H19 126.4 . . ?
C18 C19 N4 107.2(2) . . ?
C18 C19 H19 126.4 . . ?
C12 C13 C14 116.9(2) . . ?
C12 C13 C32 121.5(2) . . ?
C14 C13 C32 121.5(2) . . ?
N3 C9 H9 126.6 . . ?
C8 C9 N3 106.9(2) . . ?
C8 C9 H9 126.6 . . ?
C31 C28 C15 111.2(2) . . ?
C31 C28 C30 111.1(3) . . ?
C31 C28 C29 107.0(3) . . ?
C30 C28 C15 108.6(2) . . ?
C30 C28 C29 107.8(3) . . ?
C29 C28 C15 111.2(3) . . ?
C13 C32 C35B 111.3(5) . . ?
C13 C32 C34 109.4(4) . . ?
C33B C32 C13 108.7(5) . . ?
C33B C32 C35B 105.9(7) . . ?
C34B C32 C13 110.4(5) . . ?
C34B C32 C33B 113.5(7) . . ?
C34B C32 C35B 106.9(8) . . ?
C33 C32 C13 109.5(5) . . ?
C33 C32 C34 107.3(6) . . ?
C35 C32 C13 110.9(5) . . ?
C35 C32 C34 107.1(7) . . ?
C35 C32 C33 112.5(7) . . ?
N3 C10 N4 105.9(2) . . ?
N3 C10 H10A 110.6 . . ?
N3 C10 H10B 110.6 . . ?
N4 C10 H10A 110.6 . . ?
N4 C10 H10B 110.6 . . ?
H10A C10 H10B 108.7 . . ?
C24 C26 H26A 109.5 . . ?
C24 C26 H26B 109.5 . . ?
C24 C26 H26C 109.5 . . ?
H26A C26 H26B 109.5 . . ?
H26A C26 H26C 109.5 . . ?
H26B C26 H26C 109.5 . . ?
C20 C22 H22A 109.5 . . ?
C20 C22 H22B 109.5 . . ?
C20 C22 H22C 109.5 . . ?
H22A C22 H22B 109.5 . . ?
H22A C22 H22C 109.5 . . ?
H22B C22 H22C 109.5 . . ?
C20 C23 H23A 109.5 . . ?
C20 C23 H23B 109.5 . . ?
C20 C23 H23C 109.5 . . ?
H23A C23 H23B 109.5 . . ?
H23A C23 H23C 109.5 . . ?
H23B C23 H23C 109.5 . . ?
C24 C25 H25A 109.5 . . ?
C24 C25 H25B 109.5 . . ?
C24 C25 H25C 109.5 . . ?
H25A C25 H25B 109.5 . . ?
H25A C25 H25C 109.5 . . ?
H25B C25 H25C 109.5 . . ?
C28 C31 H31A 109.5 . . ?
C28 C31 H31B 109.5 . . ?
C28 C31 H31C 109.5 . . ?
H31A C31 H31B 109.5 . . ?
H31A C31 H31C 109.5 . . ?
H31B C31 H31C 109.5 . . ?
C24 C27 H27A 109.5 . . ?
C24 C27 H27B 109.5 . . ?
C24 C27 H27C 109.5 . . ?
H27A C27 H27B 109.5 . . ?
H27A C27 H27C 109.5 . . ?
H27B C27 H27C 109.5 . . ?
C20 C21 H21A 109.5 . . ?
C20 C21 H21B 109.5 . . ?
C20 C21 H21C 109.5 . . ?
H21A C21 H21B 109.5 . . ?
H21A C21 H21C 109.5 . . ?
H21B C21 H21C 109.5 . . ?
C28 C30 H30A 109.5 . . ?
C28 C30 H30B 109.5 . . ?
C28 C30 H30C 109.5 . . ?
H30A C30 H30B 109.5 . . ?
H30A C30 H30C 109.5 . . ?
H30B C30 H30C 109.5 . . ?
C28 C29 H29A 109.5 . . ?
C28 C29 H29B 109.5 . . ?
C28 C29 H29C 109.5 . . ?
H29A C29 H29B 109.5 . . ?
H29A C29 H29C 109.5 . . ?
H29B C29 H29C 109.5 . . ?
C32 C33B H33A 109.5 . . ?
C32 C33B H33B 109.5 . . ?
C32 C33B H33C 109.5 . . ?
H33A C33B H33B 109.5 . . ?
H33A C33B H33C 109.5 . . ?
H33B C33B H33C 109.5 . . ?
C32 C35B H35A 109.5 . . ?
C32 C35B H35B 109.5 . . ?
C32 C35B H35C 109.5 . . ?
H35A C35B H35B 109.5 . . ?
H35A C35B H35C 109.5 . . ?
H35B C35B H35C 109.5 . . ?
C32 C34B H34A 109.5 . . ?
C32 C34B H34B 109.5 . . ?
C32 C34B H34C 109.5 . . ?
H34A C34B H34B 109.5 . . ?
H34A C34B H34C 109.5 . . ?
H34B C34B H34C 109.5 . . ?
C32 C34 H34D 109.5 . . ?
C32 C34 H34E 109.5 . . ?
C32 C34 H34F 109.5 . . ?
H34D C34 H34E 109.5 . . ?
H34D C34 H34F 109.5 . . ?
H34E C34 H34F 109.5 . . ?
C32 C33 H33D 109.5 . . ?
C32 C33 H33E 109.5 . . ?
C32 C33 H33F 109.5 . . ?
H33D C33 H33E 109.5 . . ?
H33D C33 H33F 109.5 . . ?
H33E C33 H33F 109.5 . . ?
C32 C35 H35D 109.5 . . ?
C32 C35 H35E 109.5 . . ?
C32 C35 H35F 109.5 . . ?
H35D C35 H35E 109.5 . . ?
H35D C35 H35F 109.5 . . ?
H35E C35 H35F 109.5 . . ?
Cl3B C38B H38A 108.7 . . ?
Cl3B C38B H38B 108.7 . . ?
Cl2B C38B Cl3B 114.4(11) . . ?
Cl2B C38B H38A 108.7 . . ?
Cl2B C38B H38B 108.7 . . ?
H38A C38B H38B 107.6 . . ?
Cl3A C38A Cl2A 114.1(10) . . ?
Cl3A C38A H38C 108.7 . . ?
Cl3A C38A H38D 108.7 . . ?
Cl2A C38A H38C 108.7 . . ?
Cl2A C38A H38D 108.7 . . ?
H38C C38A H38D 107.6 . . ?
H37A C37A H37B 109.5 . . ?
H37A C37A H37C 109.5 . . ?
H37B C37A H37C 109.5 . . ?
C36A C37A H37A 109.5 . . ?
C36A C37A H37B 109.5 . . ?
C36A C37A H37C 109.5 . . ?
N6A C36A C37A 167.2(17) . . ?
N6B C36B C37B 161(3) . . ?
C36B C37B H37D 109.5 . . ?
C36B C37B H37E 109.5 . . ?
C36B C37B H37F 109.5 . . ?
H37D C37B H37E 109.5 . . ?
H37D C37B H37F 109.5 . . ?
H37E C37B H37F 109.5 . . ?
N7C C38C C39C 157(5) . . ?
C38C C39C H39A 109.5 . . ?
C38C C39C H39B 109.5 . . ?
C38C C39C H39C 109.5 . . ?
H39A C39C H39B 109.5 . . ?
H39A C39C H39C 109.5 . . ?
H39B C39C H39C 109.5 . . ?

loop_
_geom_bond_atom_site_label_1
_geom_bond_atom_site_label_2
_geom_bond_distance
_geom_bond_site_symmetry_2
_geom_bond_publ_flag
O1 H1 0.8302 . ?
O1 C6 1.362(3) . ?
O2 H2 0.8297 . ?
O2 C16 1.360(3) . ?
O3 H3A 0.8498 . ?
O3 H3B 0.8499 . ?
N2 C7 1.347(3) . ?
N2 C1 1.446(3) . ?
N2 C8 1.400(3) . ?
N5 C17 1.353(3) . ?
N5 C11 1.434(3) . ?
N5 C18 1.408(3) . ?
N1 C7 1.335(3) . ?
N1 C17 1.334(3) . ?
N3 C7 1.367(3) . ?
N3 C9 1.387(4) . ?
N3 C10 1.447(4) . ?
N4 C17 1.366(3) . ?
N4 C19 1.391(4) . ?
N4 C10 1.449(4) . ?
C1 C2 1.381(4) . ?
C1 C6 1.394(4) . ?
C2 H2A 0.9400 . ?
C2 C3 1.384(4) . ?
C6 C5 1.413(4) . ?
C3 C4 1.404(4) . ?
C3 C20 1.533(4) . ?
C8 H8 0.9400 . ?
C8 C9 1.342(4) . ?
C4 H4 0.9400 . ?
C4 C5 1.384(4) . ?
C11 C16 1.403(4) . ?
C11 C12 1.381(4) . ?
C5 C24 1.541(4) . ?
C16 C15 1.407(4) . ?
C12 H12 0.9400 . ?
C12 C13 1.387(4) . ?
C14 H14 0.9400 . ?
C14 C15 1.388(4) . ?
C14 C13 1.397(4) . ?
C15 C28 1.544(4) . ?
C20 C22 1.530(4) . ?
C20 C23 1.533(4) . ?
C20 C21 1.539(4) . ?
C18 H18 0.9400 . ?
C18 C19 1.337(4) . ?
C24 C26 1.536(5) . ?
C24 C25 1.542(4) . ?
C24 C27 1.534(4) . ?
C19 H19 0.9400 . ?
C13 C32 1.534(4) . ?
C9 H9 0.9400 . ?
C28 C31 1.523(5) . ?
C28 C30 1.528(4) . ?
C28 C29 1.539(5) . ?
C32 C33B 1.499(11) . ?
C32 C35B 1.598(10) . ?
C32 C34B 1.486(10) . ?
C32 C34 1.586(10) . ?
C32 C33 1.514(11) . ?
C32 C35 1.480(10) . ?
C10 H10A 0.9800 . ?
C10 H10B 0.9800 . ?
C26 H26A 0.9700 . ?
C26 H26B 0.9700 . ?
C26 H26C 0.9700 . ?
C22 H22A 0.9700 . ?
C22 H22B 0.9700 . ?
C22 H22C 0.9700 . ?
C23 H23A 0.9700 . ?
C23 H23B 0.9700 . ?
C23 H23C 0.9700 . ?
C25 H25A 0.9700 . ?
C25 H25B 0.9700 . ?
C25 H25C 0.9700 . ?
C31 H31A 0.9700 . ?
C31 H31B 0.9700 . ?
C31 H31C 0.9700 . ?
C27 H27A 0.9700 . ?
C27 H27B 0.9700 . ?
C27 H27C 0.9700 . ?
C21 H21A 0.9700 . ?
C21 H21B 0.9700 . ?
C21 H21C 0.9700 . ?
C30 H30A 0.9700 . ?
C30 H30B 0.9700 . ?
C30 H30C 0.9700 . ?
C29 H29A 0.9700 . ?
C29 H29B 0.9700 . ?
C29 H29C 0.9700 . ?
C33B H33A 0.9700 . ?
C33B H33B 0.9700 . ?
C33B H33C 0.9700 . ?
C35B H35A 0.9700 . ?
C35B H35B 0.9700 . ?
C35B H35C 0.9700 . ?
C34B H34A 0.9700 . ?
C34B H34B 0.9700 . ?
C34B H34C 0.9700 . ?
C34 H34D 0.9700 . ?
C34 H34E 0.9700 . ?
C34 H34F 0.9700 . ?
C33 H33D 0.9700 . ?
C33 H33E 0.9700 . ?
C33 H33F 0.9700 . ?
C35 H35D 0.9700 . ?
C35 H35E 0.9700 . ?
C35 H35F 0.9700 . ?
Cl3B C38B 1.714(13) . ?
Cl2B C38B 1.683(17) . ?
C38B H38A 0.9800 . ?
C38B H38B 0.9800 . ?
Cl3A C38A 1.690(14) . ?
Cl2A C38A 1.696(14) . ?
C38A H38C 0.9800 . ?
C38A H38D 0.9800 . ?
C37A H37A 0.9700 . ?
C37A H37B 0.9700 . ?
C37A H37C 0.9700 . ?
C37A C36A 1.424(11) . ?
C36A N6A 1.110(9) . ?
C36B C37B 1.481(14) . ?
C36B N6B 1.134(14) . ?
C37B H37D 0.9700 . ?
C37B H37E 0.9700 . ?
C37B H37F 0.9700 . ?
C38C N7C 1.197(17) . ?
C38C C39C 1.495(18) . ?
C39C H39A 0.9700 . ?
C39C H39B 0.9700 . ?
C39C H39C 0.9700 . ?

loop_
_geom_hbond_atom_site_label_D
_geom_hbond_atom_site_label_H
_geom_hbond_atom_site_label_A
_geom_hbond_distance_DH
_geom_hbond_distance_HA
_geom_hbond_distance_DA
_geom_hbond_angle_DHA
_geom_hbond_site_symmetry_A
_geom_hbond_publ_flag
O1 H1 Cl1 0.83 2.24 3.037(2) 162.3 . yes
O2 H2 O3 0.83 1.84 2.663(3) 169.6 . yes
O3 H3A Cl1 0.85 2.33 3.160(2) 164.8 2_666 yes
O3 H3B Cl1 0.85 2.31 3.133(3) 161.7 . yes

loop_
_geom_torsion_atom_site_label_1
_geom_torsion_atom_site_label_2
_geom_torsion_atom_site_label_3
_geom_torsion_atom_site_label_4
_geom_torsion
_geom_torsion_site_symmetry_1
_geom_torsion_site_symmetry_2
_geom_torsion_site_symmetry_3
_geom_torsion_site_symmetry_4
_geom_torsion_publ_flag
O1 C6 C5 C4 178.1(2) . . . . ?
O1 C6 C5 C24 -3.5(4) . . . . ?
O2 C16 C15 C14 -180.0(2) . . . . ?
O2 C16 C15 C28 2.4(4) . . . . ?
N2 C1 C2 C3 -174.2(2) . . . . ?
N2 C1 C6 O1 -3.8(4) . . . . ?
N2 C1 C6 C5 174.3(2) . . . . ?
N2 C8 C9 N3 -0.5(3) . . . . ?
N5 C11 C16 O2 3.7(4) . . . . ?
N5 C11 C16 C15 -174.4(2) . . . . ?
N5 C11 C12 C13 175.9(2) . . . . ?
N5 C18 C19 N4 0.4(3) . . . . ?
C7 N2 C1 C2 -67.2(3) . . . . ?
C7 N2 C1 C6 117.2(3) . . . . ?
C7 N2 C8 C9 0.7(3) . . . . ?
C7 N1 C17 N5 171.9(2) . . . . ?
C7 N1 C17 N4 -6.1(4) . . . . ?
C7 N3 C9 C8 0.1(3) . . . . ?
C7 N3 C10 N4 -20.2(3) . . . . ?
C1 N2 C7 N1 -7.2(4) . . . . ?
C1 N2 C7 N3 175.2(2) . . . . ?
C1 N2 C8 C9 -175.2(2) . . . . ?
C1 C2 C3 C4 -0.2(4) . . . . ?
C1 C2 C3 C20 178.8(2) . . . . ?
C1 C6 C5 C4 -0.1(4) . . . . ?
C1 C6 C5 C24 178.3(2) . . . . ?
C2 C1 C6 O1 -179.2(2) . . . . ?
C2 C1 C6 C5 -1.1(4) . . . . ?
C2 C3 C4 C5 -1.0(4) . . . . ?
C2 C3 C20 C22 -2.1(4) . . . . ?
C2 C3 C20 C23 -121.8(3) . . . . ?
C2 C3 C20 C21 118.3(3) . . . . ?
C6 C1 C2 C3 1.2(4) . . . . ?
C6 C5 C24 C26 59.3(3) . . . . ?
C6 C5 C24 C25 179.2(3) . . . . ?
C6 C5 C24 C27 -62.7(3) . . . . ?
C3 C4 C5 C6 1.2(4) . . . . ?
C3 C4 C5 C24 -177.2(2) . . . . ?
C8 N2 C7 N1 177.0(2) . . . . ?
C8 N2 C7 N3 -0.6(3) . . . . ?
C8 N2 C1 C2 108.0(3) . . . . ?
C8 N2 C1 C6 -67.5(3) . . . . ?
C17 N5 C11 C16 -126.3(3) . . . . ?
C17 N5 C11 C12 56.2(3) . . . . ?
C17 N5 C18 C19 -0.1(3) . . . . ?
C17 N1 C7 N2 -171.3(2) . . . . ?
C17 N1 C7 N3 5.9(4) . . . . ?
C17 N4 C19 C18 -0.5(3) . . . . ?
C17 N4 C10 N3 19.9(3) . . . . ?
C4 C3 C20 C22 176.9(2) . . . . ?
C4 C3 C20 C23 57.1(3) . . . . ?
C4 C3 C20 C21 -62.7(3) . . . . ?
C4 C5 C24 C26 -122.4(3) . . . . ?
C4 C5 C24 C25 -2.4(4) . . . . ?
C4 C5 C24 C27 115.7(3) . . . . ?
C11 N5 C17 N1 7.1(4) . . . . ?
C11 N5 C17 N4 -174.6(2) . . . . ?
C11 N5 C18 C19 174.3(2) . . . . ?
C11 C16 C15 C14 -1.8(4) . . . . ?
C11 C16 C15 C28 -179.5(2) . . . . ?
C11 C12 C13 C14 -1.1(4) . . . . ?
C11 C12 C13 C32 -179.8(2) . . . . ?
C16 C11 C12 C13 -1.5(4) . . . . ?
C16 C15 C28 C31 -58.2(4) . . . . ?
C16 C15 C28 C30 64.2(4) . . . . ?
C16 C15 C28 C29 -177.4(3) . . . . ?
C12 C11 C16 O2 -178.9(2) . . . . ?
C12 C11 C16 C15 3.0(4) . . . . ?
C12 C13 C32 C33B 68.5(9) . . . . ?
C12 C13 C32 C35B -175.2(10) . . . . ?
C12 C13 C32 C34B -56.6(10) . . . . ?
C12 C13 C32 C34 -16.3(9) . . . . ?
C12 C13 C32 C33 101.0(8) . . . . ?
C12 C13 C32 C35 -134.2(10) . . . . ?
C14 C15 C28 C31 124.2(3) . . . . ?
C14 C15 C28 C30 -113.4(3) . . . . ?
C14 C15 C28 C29 5.0(4) . . . . ?
C14 C13 C32 C33B -110.2(9) . . . . ?
C14 C13 C32 C35B 6.1(11) . . . . ?
C14 C13 C32 C34B 124.7(10) . . . . ?
C14 C13 C32 C34 165.0(9) . . . . ?
C14 C13 C32 C33 -77.7(8) . . . . ?
C14 C13 C32 C35 47.1(10) . . . . ?
C15 C14 C13 C12 2.3(4) . . . . ?
C15 C14 C13 C32 -179.0(3) . . . . ?
C20 C3 C4 C5 179.9(2) . . . . ?
C18 N5 C17 N1 -178.6(2) . . . . ?
C18 N5 C17 N4 -0.2(3) . . . . ?
C18 N5 C11 C16 60.3(3) . . . . ?
C18 N5 C11 C12 -117.2(3) . . . . ?
C19 N4 C17 N5 0.5(3) . . . . ?
C19 N4 C17 N1 178.8(2) . . . . ?
C19 N4 C10 N3 -168.5(2) . . . . ?
C13 C14 C15 C16 -0.8(4) . . . . ?
C13 C14 C15 C28 176.9(2) . . . . ?
C9 N3 C7 N2 0.3(3) . . . . ?
C9 N3 C7 N1 -177.3(2) . . . . ?
C9 N3 C10 N4 167.0(2) . . . . ?
C10 N3 C7 N2 -173.6(2) . . . . ?
C10 N3 C7 N1 8.7(4) . . . . ?
C10 N3 C9 C8 173.8(3) . . . . ?
C10 N4 C17 N5 173.4(2) . . . . ?
C10 N4 C17 N1 -8.3(4) . . . . ?
C10 N4 C19 C18 -173.1(3) . . . . ?
